data_7053994
loop_
_publ_author_name
'Benkhellat, Zakia'
'Allali, Mustapha'
'Beley, Marc'
'Wenger, Emmanuel'
'Bernard, Maxime'
'Parizel, Nathalie'
'Selmeczi, Katalin'
'Joly, Jean-Pierre'

_publ_section_title
;
 Click synthesis of symmetric bis-triazol ligands and full
 characterisation of their copper(ii)-complexes
;
_journal_issue 1
_journal_name_full 'New Journal of Chemistry'
_journal_page_first 419
_journal_paper_doi 10.1039/c3nj00570d
_journal_volume 38
_journal_year 2014
_chemical_formula_moiety 'C32 H44 Cu N8 O6, 2(Cl O4)'
_chemical_formula_sum 'C32 H44 Cl2 Cu N8 O14'
_chemical_formula_weight 899.20
_chemical_name_common '[CuL3](ClO4)2'
_space_group_IT_number 2
_symmetry_cell_setting triclinic
_symmetry_space_group_name_Hall '-P 1'
_symmetry_space_group_name_H-M 'P -1'
_atom_sites_solution_hydrogens geom
_atom_sites_solution_primary direct
_atom_sites_solution_secondary difmap
_audit_creation_method SHELXL-97
_audit_update_record
;
2013-09-02 # Formatted by publCIF

;
_cell_angle_alpha 70.19(4)
_cell_angle_beta 66.08(3)
_cell_angle_gamma 73.30(5)
_cell_formula_units_Z 1
_cell_length_a 9.383(5)
_cell_length_b 10.299(8)
_cell_length_c 11.300(9)
_cell_measurement_reflns_used 4065
_cell_measurement_temperature 100(2)
_cell_measurement_theta_max 27.83
_cell_measurement_theta_min 2.93
_cell_volume 924.7(12)
_computing_cell_refinement 'Apex2, Bruker (2007). Program name(s). Bruker AXS Inc., Madison, Wisconsin, USA'
_computing_data_collection 'Apex2, Bruker (2007). Program name(s). Bruker AXS Inc., Madison, Wisconsin, USA'
_computing_data_reduction 'Apex2, Bruker (2007). Program name(s). Bruker AXS Inc., Madison, Wisconsin, USA'
_computing_publication_material 'WinGX Farrugia, L. J. (2012). J. Appl. Cryst. 45, 849-854'
_computing_structure_refinement 'SHELXL-97 Sheldrick, G. M. (2008). Acta Cryst. A64, 112-122'
_computing_structure_solution
'SIR92, Altomare, A., Cascarano, G., Giacovazzo, C., Guagliardi, A., Burla, M. C., Polidori, G. & Camalli, M. (1994). J. Appl. Cryst. 27, 435'
_diffrn_ambient_temperature 100(2)
_diffrn_detector_area_resol_mean 9
_diffrn_measured_fraction_theta_full 0.997
_diffrn_measured_fraction_theta_max 0.997
_diffrn_measurement_device_type KappaAPEX
_diffrn_measurement_method '\w scans'
_diffrn_radiation_monochromator graphite
_diffrn_radiation_source 'fine-focus sealed tube'
_diffrn_radiation_type MoK\a
_diffrn_radiation_wavelength 0.71073
_diffrn_reflns_av_R_equivalents 0.0315
_diffrn_reflns_av_sigmaI/netI 0.0205
_diffrn_reflns_limit_h_max 12
_diffrn_reflns_limit_h_min 0
_diffrn_reflns_limit_k_max 13
_diffrn_reflns_limit_k_min -12
_diffrn_reflns_limit_l_max 14
_diffrn_reflns_limit_l_min -13
_diffrn_reflns_number 4383
_diffrn_reflns_theta_full 27.83
_diffrn_reflns_theta_max 27.83
_diffrn_reflns_theta_min 2.93
_exptl_absorpt_coefficient_mu 0.816
_exptl_absorpt_correction_type none
_exptl_crystal_colour green
_exptl_crystal_density_diffrn 1.615
_exptl_crystal_density_method 'not measured'
_exptl_crystal_description prismatic
_exptl_crystal_F_000 467
_exptl_crystal_size_max 0.310
_exptl_crystal_size_mid 0.190
_exptl_crystal_size_min 0.110
_refine_diff_density_max 0.395
_refine_diff_density_min -0.612
_refine_diff_density_rms 0.074
_refine_ls_extinction_method none
_refine_ls_goodness_of_fit_ref 1.062
_refine_ls_hydrogen_treatment constr
_refine_ls_matrix_type full
_refine_ls_number_parameters 260
_refine_ls_number_reflns 4383
_refine_ls_number_restraints 0
_refine_ls_restrained_S_all 1.062
_refine_ls_R_factor_all 0.0385
_refine_ls_R_factor_gt 0.0344
_refine_ls_shift/su_max 0.000
_refine_ls_shift/su_mean 0.000
_refine_ls_structure_factor_coef Fsqd
_refine_ls_weighting_details 'calc w=1/[\s^2^(Fo^2^)+(0.0321P)^2^+1.3518P] where P=(Fo^2^+2Fc^2^)/3'
_refine_ls_weighting_scheme calc
_refine_ls_wR_factor_gt 0.0806
_refine_ls_wR_factor_ref 0.0839
_reflns_number_gt 4065
_reflns_number_total 4383
_reflns_threshold_expression >2sigma(I)
_cod_data_source_file c3nj00570d.txt
_cod_data_source_block shelxl
_cod_original_sg_symbol_Hall -P1
_cod_original_sg_symbol_H-M P-1
_cod_database_code 7053994

loop_
_symmetry_equiv_pos_as_xyz
'x, y, z'
'-x, -y, -z'

loop_
_atom_site_label
_atom_site_type_symbol
_atom_site_fract_x
_atom_site_fract_y
_atom_site_fract_z
_atom_site_U_iso_or_equiv
_atom_site_adp_type
_atom_site_occupancy
_atom_site_symmetry_multiplicity
_atom_site_calc_flag
_atom_site_refinement_flags
Cu1 Cu 0.0000 0.0000 0.5000 0.00859(8) Uani 1 2 d S
O3 O -0.15998(15) 0.35925(13) 0.60089(13) 0.0143(3) Uani 1 1 d .
O1 O -0.19121(15) 0.21246(13) 0.42275(13) 0.0129(3) Uani 1 1 d .
O4 O 0.80621(16) 0.54934(14) -0.02451(14) 0.0189(3) Uani 1 1 d .
N1 N 0.19078(17) 0.07512(15) 0.35522(15) 0.0104(3) Uani 1 1 d .
N2 N -0.01153(17) -0.05182(15) 0.33943(14) 0.0098(3) Uani 1 1 d .
N5 N 0.28006(17) 0.16235(16) 0.34130(15) 0.0111(3) Uani 1 1 d .
N6 N 0.37432(17) 0.18504(15) 0.21293(15) 0.0101(3) Uani 1 1 d .
C1 C 0.0716(2) 0.18439(18) 0.62618(17) 0.0115(3) Uani 1 1 d .
H1A H 0.1882 0.1665 0.5834 0.014 Uiso 1 1 calc R
H1B H 0.0477 0.2096 0.7102 0.014 Uiso 1 1 calc R
C2 C 0.0035(2) 0.30817(18) 0.53415(18) 0.0130(3) Uani 1 1 d .
H2A H 0.0653 0.3844 0.5017 0.016 Uiso 1 1 calc R
H2B H 0.0129 0.2799 0.4554 0.016 Uiso 1 1 calc R
C3 C -0.2503(2) 0.41290(19) 0.51334(19) 0.0169(4) Uani 1 1 d .
H3A H -0.1826 0.4593 0.4239 0.020 Uiso 1 1 calc R
H3B H -0.3398 0.4851 0.5475 0.020 Uiso 1 1 calc R
C4 C -0.3150(2) 0.3033(2) 0.4985(2) 0.0177(4) Uani 1 1 d .
H4A H -0.3694 0.2467 0.5883 0.021 Uiso 1 1 calc R
H4B H -0.3939 0.3500 0.4530 0.021 Uiso 1 1 calc R
C5 C -0.2540(2) 0.13855(19) 0.37292(19) 0.0137(3) Uani 1 1 d .
H5A H -0.3273 0.2046 0.3275 0.016 Uiso 1 1 calc R
H5B H -0.3127 0.0679 0.4474 0.016 Uiso 1 1 calc R
C6 C -0.1153(2) 0.06800(18) 0.27559(18) 0.0130(3) Uani 1 1 d .
H6A H -0.1557 0.0326 0.2260 0.016 Uiso 1 1 calc R
H6B H -0.0499 0.1387 0.2097 0.016 Uiso 1 1 calc R
C7 C 0.1505(2) -0.06112(18) 0.23579(17) 0.0115(3) Uani 1 1 d .
H7A H 0.2118 -0.1567 0.2557 0.014 Uiso 1 1 calc R
H7B H 0.1428 -0.0408 0.1462 0.014 Uiso 1 1 calc R
C8 C 0.2304(2) 0.04279(18) 0.23787(17) 0.0111(3) Uani 1 1 d .
C9 C 0.3467(2) 0.11466(18) 0.14515(18) 0.0121(3) Uani 1 1 d .
H9 H 0.3973 0.1152 0.0532 0.015 Uiso 1 1 calc R
C10 C 0.4907(2) 0.27341(18) 0.15996(17) 0.0109(3) Uani 1 1 d .
C11 C 0.4566(2) 0.39791(18) 0.19654(18) 0.0122(3) Uani 1 1 d .
H11 H 0.3582 0.4226 0.2620 0.015 Uiso 1 1 calc R
C12 C 0.5681(2) 0.48557(19) 0.13604(19) 0.0146(3) Uani 1 1 d .
H12 H 0.5475 0.5698 0.1617 0.018 Uiso 1 1 calc R
C13 C 0.7109(2) 0.45022(19) 0.03737(18) 0.0139(3) Uani 1 1 d .
C14 C 0.7466(2) 0.32252(19) 0.00550(18) 0.0146(3) Uani 1 1 d .
H14 H 0.8461 0.2963 -0.0580 0.017 Uiso 1 1 calc R
C15 C 0.6354(2) 0.23370(19) 0.06752(18) 0.0128(3) Uani 1 1 d .
H15 H 0.6585 0.1464 0.0466 0.015 Uiso 1 1 calc R
C16 C 0.9440(2) 0.5242(2) -0.1372(2) 0.0244(4) Uani 1 1 d .
H16A H 1.0161 0.4409 -0.1077 0.037 Uiso 1 1 calc R
H16B H 0.9978 0.6055 -0.1775 0.037 Uiso 1 1 calc R
H16C H 0.9124 0.5091 -0.2036 0.037 Uiso 1 1 calc R
Cl1 Cl 0.33781(5) 0.18066(4) 0.79247(4) 0.01232(10) Uani 1 1 d .
O31 O 0.46169(15) 0.19032(14) 0.83316(13) 0.0156(3) Uani 1 1 d .
O32 O 0.28159(18) 0.31712(15) 0.72016(15) 0.0229(3) Uani 1 1 d .
O33 O 0.20918(17) 0.12879(16) 0.90977(14) 0.0233(3) Uani 1 1 d .
O34 O 0.40139(17) 0.08512(15) 0.70759(14) 0.0188(3) Uani 1 1 d .

loop_
_atom_site_aniso_label
_atom_site_aniso_U_11
_atom_site_aniso_U_22
_atom_site_aniso_U_33
_atom_site_aniso_U_23
_atom_site_aniso_U_13
_atom_site_aniso_U_12
Cu1 0.00918(14) 0.00962(14) 0.00744(14) -0.00194(10) -0.00237(11) -0.00329(10)
O3 0.0137(6) 0.0140(6) 0.0138(6) -0.0053(5) -0.0043(5) 0.0009(5)
O1 0.0125(6) 0.0131(6) 0.0158(6) -0.0070(5) -0.0060(5) -0.0002(5)
O4 0.0162(6) 0.0170(7) 0.0224(7) -0.0023(5) -0.0035(6) -0.0093(5)
N1 0.0110(6) 0.0100(7) 0.0102(7) -0.0016(5) -0.0038(5) -0.0028(5)
N2 0.0106(6) 0.0094(7) 0.0099(7) -0.0018(5) -0.0035(5) -0.0034(5)
N5 0.0109(7) 0.0127(7) 0.0095(7) -0.0023(5) -0.0018(5) -0.0050(5)
N6 0.0100(6) 0.0099(7) 0.0097(7) -0.0015(5) -0.0028(5) -0.0025(5)
C1 0.0143(8) 0.0100(8) 0.0123(8) -0.0032(6) -0.0046(6) -0.0049(6)
C2 0.0134(8) 0.0104(8) 0.0138(8) -0.0023(6) -0.0030(7) -0.0036(6)
C3 0.0195(9) 0.0129(8) 0.0180(9) -0.0054(7) -0.0085(7) 0.0027(7)
C4 0.0119(8) 0.0218(9) 0.0201(9) -0.0109(8) -0.0050(7) 0.0020(7)
C5 0.0144(8) 0.0134(8) 0.0173(9) -0.0046(7) -0.0097(7) -0.0010(6)
C6 0.0163(8) 0.0115(8) 0.0130(8) -0.0009(6) -0.0086(7) -0.0024(6)
C7 0.0119(8) 0.0127(8) 0.0102(8) -0.0042(6) -0.0017(6) -0.0041(6)
C8 0.0122(8) 0.0104(8) 0.0105(8) -0.0027(6) -0.0042(6) -0.0011(6)
C9 0.0144(8) 0.0123(8) 0.0111(8) -0.0033(6) -0.0058(6) -0.0018(6)
C10 0.0114(7) 0.0110(8) 0.0096(7) 0.0002(6) -0.0042(6) -0.0036(6)
C11 0.0113(8) 0.0130(8) 0.0121(8) -0.0031(6) -0.0043(6) -0.0017(6)
C12 0.0162(8) 0.0123(8) 0.0169(9) -0.0033(7) -0.0069(7) -0.0034(7)
C13 0.0138(8) 0.0140(8) 0.0141(8) 0.0023(7) -0.0072(7) -0.0063(7)
C14 0.0114(8) 0.0144(8) 0.0150(8) -0.0019(7) -0.0029(7) -0.0024(6)
C15 0.0135(8) 0.0114(8) 0.0126(8) -0.0025(6) -0.0036(7) -0.0030(6)
C16 0.0187(9) 0.0283(11) 0.0231(10) -0.0020(8) -0.0010(8) -0.0140(8)
Cl1 0.01325(19) 0.01130(19) 0.01215(19) -0.00155(15) -0.00511(15) -0.00233(15)
O31 0.0159(6) 0.0193(7) 0.0150(6) -0.0055(5) -0.0070(5) -0.0039(5)
O32 0.0274(8) 0.0132(7) 0.0274(8) 0.0012(6) -0.0168(6) 0.0009(6)
O33 0.0194(7) 0.0292(8) 0.0178(7) -0.0023(6) 0.0000(6) -0.0126(6)
O34 0.0217(7) 0.0173(7) 0.0221(7) -0.0103(6) -0.0099(6) -0.0003(5)

loop_
_atom_type_symbol
_atom_type_description
_atom_type_scat_dispersion_real
_atom_type_scat_dispersion_imag
_atom_type_scat_source
C C 0.0033 0.0016 'International Tables Vol C Tables 4.2.6.8 and 6.1.1.4'
H H 0.0000 0.0000 'International Tables Vol C Tables 4.2.6.8 and 6.1.1.4'
N N 0.0061 0.0033 'International Tables Vol C Tables 4.2.6.8 and 6.1.1.4'
O O 0.0106 0.0060 'International Tables Vol C Tables 4.2.6.8 and 6.1.1.4'
Cl Cl 0.1484 0.1585 'International Tables Vol C Tables 4.2.6.8 and 6.1.1.4'
Cu Cu 0.3201 1.2651 'International Tables Vol C Tables 4.2.6.8 and 6.1.1.4'

loop_
_geom_angle_atom_site_label_1
_geom_angle_atom_site_label_2
_geom_angle_atom_site_label_3
_geom_angle
_geom_angle_site_symmetry_1
_geom_angle_site_symmetry_3
N1 Cu1 N1 180.00(16) 2_556 .
N1 Cu1 N2 81.33(6) 2_556 2_556
N1 Cu1 N2 98.67(6) . 2_556
N1 Cu1 N2 98.67(6) 2_556 .
N1 Cu1 N2 81.33(6) . .
N2 Cu1 N2 180.0 2_556 .
C3 O3 C2 112.73(14) . .
C5 O1 C4 111.36(13) . .
C13 O4 C16 116.97(15) . .
N5 N1 C8 110.28(14) . .
N5 N1 Cu1 135.09(12) . .
C8 N1 Cu1 114.19(11) . .
C1 N2 C7 108.91(13) 2_556 .
C1 N2 C6 108.81(13) 2_556 .
C7 N2 C6 106.40(13) . .
C1 N2 Cu1 115.98(10) 2_556 .
C7 N2 Cu1 108.21(10) . .
C6 N2 Cu1 108.12(10) . .
N1 N5 N6 105.02(13) . .
N5 N6 C9 112.25(14) . .
N5 N6 C10 121.45(14) . .
C9 N6 C10 126.29(15) . .
N2 C1 C2 114.95(14) 2_556 .
N2 C1 H1A 108.5 2_556 .
C2 C1 H1A 108.5 . .
N2 C1 H1B 108.5 2_556 .
C2 C1 H1B 108.5 . .
H1A C1 H1B 107.5 . .
O3 C2 C1 111.59(14) . .
O3 C2 H2A 109.3 . .
C1 C2 H2A 109.3 . .
O3 C2 H2B 109.3 . .
C1 C2 H2B 109.3 . .
H2A C2 H2B 108.0 . .
O3 C3 C4 114.19(15) . .
O3 C3 H3A 108.7 . .
C4 C3 H3A 108.7 . .
O3 C3 H3B 108.7 . .
C4 C3 H3B 108.7 . .
H3A C3 H3B 107.6 . .
O1 C4 C3 111.42(15) . .
O1 C4 H4A 109.3 . .
C3 C4 H4A 109.3 . .
O1 C4 H4B 109.3 . .
C3 C4 H4B 109.3 . .
H4A C4 H4B 108.0 . .
O1 C5 C6 106.96(14) . .
O1 C5 H5A 110.3 . .
C6 C5 H5A 110.3 . .
O1 C5 H5B 110.3 . .
C6 C5 H5B 110.3 . .
H5A C5 H5B 108.6 . .
N2 C6 C5 114.34(14) . .
N2 C6 H6A 108.7 . .
C5 C6 H6A 108.7 . .
N2 C6 H6B 108.7 . .
C5 C6 H6B 108.7 . .
H6A C6 H6B 107.6 . .
C8 C7 N2 108.09(14) . .
C8 C7 H7A 110.1 . .
N2 C7 H7A 110.1 . .
C8 C7 H7B 110.1 . .
N2 C7 H7B 110.1 . .
H7A C7 H7B 108.4 . .
N1 C8 C9 107.83(15) . .
N1 C8 C7 118.19(15) . .
C9 C8 C7 133.92(16) . .
N6 C9 C8 104.60(15) . .
N6 C9 H9 127.7 . .
C8 C9 H9 127.7 . .
C15 C10 C11 121.32(16) . .
C15 C10 N6 117.96(15) . .
C11 C10 N6 120.67(15) . .
C12 C11 C10 119.02(16) . .
C12 C11 H11 120.5 . .
C10 C11 H11 120.5 . .
C11 C12 C13 120.12(17) . .
C11 C12 H12 119.9 . .
C13 C12 H12 119.9 . .
O4 C13 C14 124.17(17) . .
O4 C13 C12 115.51(17) . .
C14 C13 C12 120.30(16) . .
C15 C14 C13 119.43(17) . .
C15 C14 H14 120.3 . .
C13 C14 H14 120.3 . .
C10 C15 C14 119.64(17) . .
C10 C15 H15 120.2 . .
C14 C15 H15 120.2 . .
O4 C16 H16A 109.5 . .
O4 C16 H16B 109.5 . .
H16A C16 H16B 109.5 . .
O4 C16 H16C 109.5 . .
H16A C16 H16C 109.5 . .
H16B C16 H16C 109.5 . .
O32 Cl1 O34 109.74(9) . .
O32 Cl1 O33 109.91(9) . .
O34 Cl1 O33 109.43(9) . .
O32 Cl1 O31 109.23(8) . .
O34 Cl1 O31 109.06(8) . .
O33 Cl1 O31 109.45(8) . .

loop_
_geom_bond_atom_site_label_1
_geom_bond_atom_site_label_2
_geom_bond_distance
_geom_bond_site_symmetry_2
Cu1 N1 2.0107(14) 2_556
Cu1 N1 2.0107(14) .
Cu1 N2 2.1065(14) 2_556
Cu1 N2 2.1065(14) .
O3 C3 1.429(2) .
O3 C2 1.437(2) .
O1 C5 1.436(2) .
O1 C4 1.439(2) .
O4 C13 1.366(2) .
O4 C16 1.434(2) .
N1 N5 1.328(2) .
N1 C8 1.355(2) .
N2 C1 1.496(2) 2_556
N2 C7 1.497(2) .
N2 C6 1.506(2) .
N5 N6 1.338(2) .
N6 C9 1.351(2) .
N6 C10 1.432(2) .
C1 N2 1.496(2) 2_556
C1 C2 1.512(2) .
C1 H1A 0.9900 .
C1 H1B 0.9900 .
C2 H2A 0.9900 .
C2 H2B 0.9900 .
C3 C4 1.509(3) .
C3 H3A 0.9900 .
C3 H3B 0.9900 .
C4 H4A 0.9900 .
C4 H4B 0.9900 .
C5 C6 1.506(2) .
C5 H5A 0.9900 .
C5 H5B 0.9900 .
C6 H6A 0.9900 .
C6 H6B 0.9900 .
C7 C8 1.483(2) .
C7 H7A 0.9900 .
C7 H7B 0.9900 .
C8 C9 1.360(2) .
C9 H9 0.9500 .
C10 C15 1.386(2) .
C10 C11 1.390(2) .
C11 C12 1.386(2) .
C11 H11 0.9500 .
C12 C13 1.398(3) .
C12 H12 0.9500 .
C13 C14 1.393(3) .
C14 C15 1.393(2) .
C14 H14 0.9500 .
C15 H15 0.9500 .
C16 H16A 0.9800 .
C16 H16B 0.9800 .
C16 H16C 0.9800 .
Cl1 O32 1.4374(14) .
Cl1 O34 1.4430(14) .
Cl1 O33 1.4466(14) .
Cl1 O31 1.4503(13) .

loop_
_geom_torsion_atom_site_label_1
_geom_torsion_atom_site_label_2
_geom_torsion_atom_site_label_3
_geom_torsion_atom_site_label_4
_geom_torsion
_geom_torsion_site_symmetry_1
_geom_torsion_site_symmetry_4
N1 Cu1 N1 N5 180(2) 2_556 .
N2 Cu1 N1 N5 -16.37(17) 2_556 .
N2 Cu1 N1 N5 163.63(17) . .
N1 Cu1 N1 C8 8(2) 2_556 .
N2 Cu1 N1 C8 172.19(12) 2_556 .
N2 Cu1 N1 C8 -7.81(12) . .
N1 Cu1 N2 C1 -34.13(12) 2_556 2_556
N1 Cu1 N2 C1 145.87(12) . 2_556
N2 Cu1 N2 C1 95(11) 2_556 2_556
N1 Cu1 N2 C7 -156.81(11) 2_556 .
N1 Cu1 N2 C7 23.19(11) . .
N2 Cu1 N2 C7 -28(12) 2_556 .
N1 Cu1 N2 C6 88.34(11) 2_556 .
N1 Cu1 N2 C6 -91.66(11) . .
N2 Cu1 N2 C6 -143(13) 2_556 .
C8 N1 N5 N6 0.77(18) . .
Cu1 N1 N5 N6 -170.90(12) . .
N1 N5 N6 C9 0.15(19) . .
N1 N5 N6 C10 -178.94(14) . .
C3 O3 C2 C1 -146.58(15) . .
N2 C1 C2 O3 70.80(19) 2_556 .
C2 O3 C3 C4 86.05(19) . .
C5 O1 C4 C3 -161.89(15) . .
O3 C3 C4 O1 -71.0(2) . .
C4 O1 C5 C6 169.89(14) . .
C1 N2 C6 C5 90.23(17) 2_556 .
C7 N2 C6 C5 -152.57(14) . .
Cu1 N2 C6 C5 -36.53(17) . .
O1 C5 C6 N2 69.81(18) . .
C1 N2 C7 C8 -160.07(14) 2_556 .
C6 N2 C7 C8 82.79(16) . .
Cu1 N2 C7 C8 -33.19(15) . .
N5 N1 C8 C9 -1.40(19) . .
Cu1 N1 C8 C9 172.16(11) . .
N5 N1 C8 C7 176.04(14) . .
Cu1 N1 C8 C7 -10.4(2) . .
N2 C7 C8 N1 29.9(2) . .
N2 C7 C8 C9 -153.48(19) . .
N5 N6 C9 C8 -0.98(19) . .
C10 N6 C9 C8 178.06(15) . .
N1 C8 C9 N6 1.40(19) . .
C7 C8 C9 N6 -175.47(18) . .
N5 N6 C10 C15 141.88(17) . .
C9 N6 C10 C15 -37.1(2) . .
N5 N6 C10 C11 -40.7(2) . .
C9 N6 C10 C11 140.37(18) . .
C15 C10 C11 C12 1.9(3) . .
N6 C10 C11 C12 -175.45(16) . .
C10 C11 C12 C13 1.6(3) . .
C16 O4 C13 C14 6.0(3) . .
C16 O4 C13 C12 -172.48(17) . .
C11 C12 C13 O4 174.23(16) . .
C11 C12 C13 C14 -4.3(3) . .
O4 C13 C14 C15 -174.93(17) . .
C12 C13 C14 C15 3.5(3) . .
C11 C10 C15 C14 -2.7(3) . .
N6 C10 C15 C14 174.71(16) . .
C13 C14 C15 C10 0.0(3) . .
